data_2014695
loop_
_publ_author_name
'Comerlato, Nadia M.'
'Ferreira, Glaucio B.'
'Harrison, William T. A.'
'Howie, R. Alan'
'Wardell, James L.'

_publ_section_title
;
 Bis(tetra-<i>n</i>-butylammonium) and bis(tetraphenylphosphonium)
 salts of tris(2-oxo-1,3-dithiole-4,5-dithiolato)stannate(IV), both at
 120K
;
_journal_issue 3
_journal_name_full 'Acta Crystallographica Section C'
_journal_page_first m139
_journal_page_last m143
_journal_paper_doi 10.1107/S0108270105001782
_journal_volume 61
_journal_year 2005
_chemical_formula_iupac '(C16 H36 N)2 [Sn (C3 O1 S4)3]'
_chemical_formula_moiety '2C16 H36 N + , C9 O3 S12 Sn 2-'
_chemical_formula_sum 'C41 H72 N2 O3 S12 Sn'
_chemical_formula_weight 1144.42
_chemical_melting_point 430
_chemical_name_systematic
;
Bis(tetrabutylammonium) tris(2-oxo-1,3-dithiole-4,5-dithiolato)stannate(IV)
;
_space_group_IT_number 19
_symmetry_cell_setting orthorhombic
_symmetry_space_group_name_Hall 'P 2ac 2ab'
_symmetry_space_group_name_H-M 'P 21 21 21'
_atom_sites_solution_hydrogens geom
_atom_sites_solution_primary direct
_atom_sites_solution_secondary difmap
_cell_angle_alpha 90
_cell_angle_beta 90
_cell_angle_gamma 90
_cell_formula_units_Z 4
_cell_length_a 10.7732(4)
_cell_length_b 18.3479(7)
_cell_length_c 27.5862(9)
_cell_measurement_reflns_used 26026
_cell_measurement_temperature 120(2)
_cell_measurement_theta_max 27.48
_cell_measurement_theta_min 2.91
_cell_volume 5452.8(3)
_computing_cell_refinement 'DENZO and COLLECT'
_computing_data_collection 'DENZO (Otwinowski & Minor, 1997) and COLLECT (Hooft, 1998)'
_computing_data_reduction 'DENZO and COLLECT'
_computing_molecular_graphics 'ORTEP-3 for Windows (Farrugia, 1997)'
_computing_publication_material 'SHELXL97 and PLATON (Spek, 2003)'
_computing_structure_refinement 'SHELXL97 (Sheldrick, 1997)'
_computing_structure_solution 'SHELXS97 (Sheldrick, 1997)'
_diffrn_ambient_temperature 120(2)
_diffrn_detector_area_resol_mean 9.091
_diffrn_measured_fraction_theta_full 0.997
_diffrn_measured_fraction_theta_max 0.997
_diffrn_measurement_device_type 'Enraf-Nonius KappaCCD area-detector'
_diffrn_measurement_method '\f and \w scans to fill the Ewald sphere'
_diffrn_radiation_monochromator graphite
_diffrn_radiation_source 'Enraf-Nonius FR591 rotating anode'
_diffrn_radiation_type MoK\a
_diffrn_radiation_wavelength 0.71073
_diffrn_reflns_av_R_equivalents 0.081
_diffrn_reflns_av_sigmaI/netI 0.085
_diffrn_reflns_limit_h_max 13
_diffrn_reflns_limit_h_min -13
_diffrn_reflns_limit_k_max 23
_diffrn_reflns_limit_k_min -23
_diffrn_reflns_limit_l_max 35
_diffrn_reflns_limit_l_min -34
_diffrn_reflns_number 43550
_diffrn_reflns_theta_full 27.46
_diffrn_reflns_theta_max 27.46
_diffrn_reflns_theta_min 2.91
_diffrn_standards_decay_% 0
_diffrn_standards_number 0
_exptl_absorpt_coefficient_mu 0.964
_exptl_absorpt_correction_T_max 0.923
_exptl_absorpt_correction_T_min 0.619
_exptl_absorpt_correction_type multi-scan
_exptl_absorpt_process_details '(SORTAV; Blessing, 1995, 1997)'
_exptl_crystal_colour dark_red
_exptl_crystal_density_diffrn 1.394
_exptl_crystal_density_meas ?
_exptl_crystal_density_method 'not measured'
_exptl_crystal_description plate
_exptl_crystal_F_000 2392
_exptl_crystal_size_max 0.55
_exptl_crystal_size_mid 0.26
_exptl_crystal_size_min 0.08
_refine_diff_density_max 0.938
_refine_diff_density_min -0.615
_refine_ls_abs_structure_details 'Flack (1983), with 5583 Friedel pairs'
_refine_ls_abs_structure_Flack -0.007(19)
_refine_ls_extinction_method none
_refine_ls_goodness_of_fit_ref 1.023
_refine_ls_hydrogen_treatment constr
_refine_ls_matrix_type full
_refine_ls_number_parameters 532
_refine_ls_number_reflns 12433
_refine_ls_number_restraints 0
_refine_ls_restrained_S_all 1.023
_refine_ls_R_factor_all 0.0844
_refine_ls_R_factor_gt 0.0500
_refine_ls_shift/su_max 0.002
_refine_ls_shift/su_mean 0.000
_refine_ls_structure_factor_coef Fsqd
_refine_ls_weighting_details 'calc w = 1/[\s^2^(Fo^2^)+(0.0476P)^2^+1.7266P] where P=(Fo^2^+2Fc^2^)/3'
_refine_ls_weighting_scheme calc
_refine_ls_wR_factor_gt 0.0988
_refine_ls_wR_factor_ref 0.1097
_reflns_number_gt 9169
_reflns_number_total 12433
_reflns_threshold_expression I>2\s(I)
_cod_data_source_file gg1230.cif
_cod_data_source_block I
_cod_depositor_comments
;
The following automatic conversions were performed:

'_exptl_crystal_density_meas' value 'not measured' was changed to '?'
- the value is perceived as not measured.

Automatic conversion script
Id: cif_fix_values 3008 2015-01-20 13:52:24Z robertas 
;
_cod_database_code 2014695
_cod_database_fobs_code 2014695

loop_
_symmetry_equiv_pos_as_xyz
'x, y, z'
'-x+1/2, -y, z+1/2'
'-x, y+1/2, -z+1/2'
'x+1/2, -y+1/2, -z'

loop_
_atom_site_label
_atom_site_fract_x
_atom_site_fract_y
_atom_site_fract_z
_atom_site_U_iso_or_equiv
_atom_site_adp_type
_atom_site_calc_flag
_atom_site_refinement_flags
_atom_site_occupancy
_atom_site_disorder_assembly
_atom_site_disorder_group
_atom_site_type_symbol
Sn1 0.40170(3) 0.508514(17) 0.859349(12) 0.02861(9) Uani d . 1 . . Sn
S1 0.24324(11) 0.61000(7) 0.86847(5) 0.0308(3) Uani d . 1 . . S
S2 0.55094(11) 0.59632(7) 0.89926(5) 0.0327(3) Uani d . 1 . . S
S3 0.23735(12) 0.73191(7) 0.93960(5) 0.0343(3) Uani d . 1 . . S
S4 0.49879(12) 0.71805(7) 0.96737(5) 0.0356(3) Uani d . 1 . . S
C1 0.3229(4) 0.6644(3) 0.91003(18) 0.0292(11) Uani d . 1 . . C
C2 0.4442(4) 0.6588(3) 0.92174(17) 0.0280(11) Uani d . 1 . . C
C3 0.3573(5) 0.7647(3) 0.9774(2) 0.0410(13) Uani d . 1 . . C
O1 0.3454(4) 0.8144(2) 1.00608(15) 0.0530(11) Uani d . 1 . . O
S5 0.33482(13) 0.44854(8) 0.93762(5) 0.0410(3) Uani d . 1 . . S
S6 0.57259(10) 0.41326(6) 0.85692(5) 0.0331(3) Uani d . 1 . . S
S7 0.38608(17) 0.29951(9) 0.97393(7) 0.0631(5) Uani d . 1 . . S
S8 0.59353(15) 0.27223(8) 0.90828(6) 0.0557(4) Uani d . 1 . . S
C4 0.4254(5) 0.3707(3) 0.9339(2) 0.0411(14) Uani d . 1 . . C
C5 0.5214(5) 0.3573(3) 0.9033(2) 0.0392(13) Uani d . 1 . . C
C6 0.5000(7) 0.2373(4) 0.9546(3) 0.0668(19) Uani d . 1 . . C
O2 0.5120(5) 0.1761(3) 0.9717(2) 0.0901(17) Uani d . 1 . . O
S9 0.23672(11) 0.43677(7) 0.81366(5) 0.0334(3) Uani d . 1 . . S
S10 0.48088(13) 0.54537(7) 0.77525(5) 0.0354(3) Uani d . 1 . . S
S11 0.11713(16) 0.47424(11) 0.72112(7) 0.0705(5) Uani d . 1 . . S
S12 0.3198(2) 0.57065(10) 0.68873(6) 0.0692(5) Uani d . 1 . . S
C7 0.2454(5) 0.4827(3) 0.7597(2) 0.0529(16) Uani d . 1 . . C
C8 0.3395(6) 0.5258(3) 0.7443(2) 0.0478(15) Uani d . 1 . . C
C9 0.1687(7) 0.5345(4) 0.6771(3) 0.077(2) Uani d . 1 . . C
O3 0.1090(6) 0.5510(3) 0.6403(2) 0.112(2) Uani d . 1 . . O
N1 0.5096(4) 0.7962(2) 0.79093(15) 0.0377(11) Uani d . 1 . . N
C10 0.5727(5) 0.7993(3) 0.74172(19) 0.0409(14) Uani d . 1 . . C
H10A 0.6542 0.8235 0.7457 0.049 Uiso calc R 1 . . H
H10B 0.5219 0.8303 0.7201 0.049 Uiso calc R 1 . . H
C11 0.5936(6) 0.7260(3) 0.7167(2) 0.0515(15) Uani d . 1 . . C
H11A 0.6297 0.6911 0.7401 0.062 Uiso calc R 1 . . H
H11B 0.5130 0.7063 0.7055 0.062 Uiso calc R 1 . . H
C12 0.6807(6) 0.7344(3) 0.6734(2) 0.0537(16) Uani d . 1 . . C
H12A 0.6493 0.7738 0.6522 0.064 Uiso calc R 1 . . H
H12B 0.7638 0.7491 0.6852 0.064 Uiso calc R 1 . . H
C13 0.6925(8) 0.6656(3) 0.6444(3) 0.079(2) Uani d . 1 . . C
H13A 0.7497 0.6737 0.6173 0.118 Uiso calc R 1 . . H
H13B 0.6108 0.6516 0.6318 0.118 Uiso calc R 1 . . H
H13C 0.7246 0.6266 0.6652 0.118 Uiso calc R 1 . . H
C14 0.3889(5) 0.7523(3) 0.78772(19) 0.0407(13) Uani d . 1 . . C
H14A 0.4084 0.7036 0.7744 0.049 Uiso calc R 1 . . H
H14B 0.3564 0.7452 0.8210 0.049 Uiso calc R 1 . . H
C15 0.2871(5) 0.7862(4) 0.7570(2) 0.0529(16) Uani d . 1 . . C
H15A 0.2706 0.8363 0.7688 0.064 Uiso calc R 1 . . H
H15B 0.3161 0.7898 0.7230 0.064 Uiso calc R 1 . . H
C16 0.1686(6) 0.7433(4) 0.7583(3) 0.0597(18) Uani d . 1 . . C
H16A 0.1515 0.7283 0.7922 0.072 Uiso calc R 1 . . H
H16B 0.1788 0.6985 0.7387 0.072 Uiso calc R 1 . . H
C17 0.0588(6) 0.7866(5) 0.7392(3) 0.086(3) Uani d . 1 . . C
H17A -0.0162 0.7564 0.7405 0.129 Uiso calc R 1 . . H
H17B 0.0748 0.8009 0.7055 0.129 Uiso calc R 1 . . H
H17C 0.0470 0.8303 0.7590 0.129 Uiso calc R 1 . . H
C18 0.4856(5) 0.8739(3) 0.8054(2) 0.0433(14) Uani d . 1 . . C
H18A 0.4338 0.8971 0.7802 0.052 Uiso calc R 1 . . H
H18B 0.5659 0.9001 0.8063 0.052 Uiso calc R 1 . . H
C19 0.4213(6) 0.8835(3) 0.8545(2) 0.0497(14) Uani d . 1 . . C
H19A 0.3570 0.8455 0.8584 0.060 Uiso calc R 1 . . H
H19B 0.4829 0.8774 0.8808 0.060 Uiso calc R 1 . . H
C20 0.3618(6) 0.9580(3) 0.8586(3) 0.0629(17) Uani d . 1 . . C
H20A 0.4226 0.9955 0.8484 0.076 Uiso calc R 1 . . H
H20B 0.3404 0.9673 0.8930 0.076 Uiso calc R 1 . . H
C21 0.2426(6) 0.9657(4) 0.8272(3) 0.070(2) Uani d . 1 . . C
H21A 0.2088 1.0150 0.8309 0.105 Uiso calc R 1 . . H
H21B 0.1807 0.9300 0.8379 0.105 Uiso calc R 1 . . H
H21C 0.2631 0.9570 0.7931 0.105 Uiso calc R 1 . . H
C22 0.5905(5) 0.7575(3) 0.82739(19) 0.0413(13) Uani d . 1 . . C
H22A 0.5936 0.7052 0.8187 0.050 Uiso calc R 1 . . H
H22B 0.5503 0.7612 0.8596 0.050 Uiso calc R 1 . . H
C23 0.7246(5) 0.7855(3) 0.8321(2) 0.0438(14) Uani d . 1 . . C
H23A 0.7725 0.7720 0.8028 0.053 Uiso calc R 1 . . H
H23B 0.7244 0.8393 0.8348 0.053 Uiso calc R 1 . . H
C24 0.7848(5) 0.7529(4) 0.8763(2) 0.0487(15) Uani d . 1 . . C
H24A 0.7790 0.6991 0.8746 0.058 Uiso calc R 1 . . H
H24B 0.7394 0.7691 0.9056 0.058 Uiso calc R 1 . . H
C25 0.9223(5) 0.7752(4) 0.8808(2) 0.0578(17) Uani d . 1 . . C
H25A 0.9584 0.7525 0.9097 0.087 Uiso calc R 1 . . H
H25B 0.9283 0.8283 0.8835 0.087 Uiso calc R 1 . . H
H25C 0.9677 0.7589 0.8520 0.087 Uiso calc R 1 . . H
N2 0.9162(4) 0.4736(2) 0.93973(15) 0.0350(10) Uani d . 1 . . N
C26 0.8502(5) 0.5067(4) 0.8952(2) 0.0491(14) Uani d . 1 . . C
H26A 0.8000 0.4675 0.8802 0.059 Uiso calc R 1 . . H
H26B 0.7913 0.5439 0.9073 0.059 Uiso calc R 1 . . H
C27 0.9239(5) 0.5404(3) 0.8566(2) 0.0500(14) Uani d . 1 . . C
H27A 0.9916 0.5069 0.8470 0.060 Uiso calc R 1 . . H
H27B 0.9622 0.5858 0.8690 0.060 Uiso calc R 1 . . H
C28 0.8453(6) 0.5581(4) 0.8126(2) 0.0604(18) Uani d . 1 . . C
H28A 0.8248 0.5118 0.7960 0.072 Uiso calc R 1 . . H
H28B 0.7663 0.5798 0.8239 0.072 Uiso calc R 1 . . H
C29 0.9018(8) 0.6082(4) 0.7767(2) 0.080(2) Uani d . 1 . . C
H29A 0.8440 0.6158 0.7498 0.119 Uiso calc R 1 . . H
H29B 0.9791 0.5870 0.7644 0.119 Uiso calc R 1 . . H
H29C 0.9198 0.6551 0.7922 0.119 Uiso calc R 1 . . H
C30 0.9964(5) 0.4093(3) 0.9240(2) 0.0491(15) Uani d . 1 . . C
H30A 1.0511 0.4258 0.8974 0.059 Uiso calc R 1 . . H
H30B 1.0504 0.3956 0.9516 0.059 Uiso calc R 1 . . H
C31 0.9287(6) 0.3423(4) 0.9073(3) 0.0673(19) Uani d . 1 . . C
H31A 0.8769 0.3544 0.8788 0.081 Uiso calc R 1 . . H
H31B 0.8730 0.3250 0.9335 0.081 Uiso calc R 1 . . H
C32 1.0193(7) 0.2819(4) 0.8940(3) 0.080(2) Uani d . 1 . . C
H32A 1.0683 0.2978 0.8655 0.096 Uiso calc R 1 . . H
H32B 1.0777 0.2748 0.9213 0.096 Uiso calc R 1 . . H
C33 0.9598(9) 0.2113(5) 0.8826(3) 0.103(3) Uani d . 1 . . C
H33A 1.0237 0.1755 0.8740 0.155 Uiso calc R 1 . . H
H33B 0.9027 0.2175 0.8553 0.155 Uiso calc R 1 . . H
H33C 0.9135 0.1941 0.9110 0.155 Uiso calc R 1 . . H
C34 0.8165(5) 0.4502(4) 0.9750(2) 0.0535(16) Uani d . 1 . . C
H34A 0.7578 0.4182 0.9575 0.064 Uiso calc R 1 . . H
H34B 0.8564 0.4204 1.0006 0.064 Uiso calc R 1 . . H
C35 0.7448(5) 0.5071(4) 0.9988(2) 0.0576(17) Uani d . 1 . . C
H35A 0.7060 0.5381 0.9737 0.069 Uiso calc R 1 . . H
H35B 0.8021 0.5382 1.0178 0.069 Uiso calc R 1 . . H
C36 0.6453(5) 0.4792(4) 1.0319(2) 0.0596(18) Uani d . 1 . . C
H36A 0.6844 0.4511 1.0585 0.071 Uiso calc R 1 . . H
H36B 0.5911 0.4455 1.0136 0.071 Uiso calc R 1 . . H
C37 0.5658(6) 0.5396(5) 1.0538(3) 0.092(3) Uani d . 1 . . C
H37A 0.5029 0.5181 1.0751 0.137 Uiso calc R 1 . . H
H37B 0.5248 0.5668 1.0277 0.137 Uiso calc R 1 . . H
H37C 0.6185 0.5727 1.0725 0.137 Uiso calc R 1 . . H
C38 1.0009(5) 0.5312(3) 0.96065(19) 0.0410(13) Uani d . 1 . . C
H38A 1.0663 0.5419 0.9364 0.049 Uiso calc R 1 . . H
H38B 0.9520 0.5763 0.9652 0.049 Uiso calc R 1 . . H
C39 1.0630(5) 0.5134(3) 1.00773(18) 0.0403(13) Uani d . 1 . . C
H39A 0.9987 0.5059 1.0329 0.048 Uiso calc R 1 . . H
H39B 1.1095 0.4672 1.0041 0.048 Uiso calc R 1 . . H
C40 1.1502(6) 0.5716(3) 1.0242(2) 0.0549(16) Uani d . 1 . . C
H40A 1.1031 0.6173 1.0296 0.066 Uiso calc R 1 . . H
H40B 1.2123 0.5809 0.9985 0.066 Uiso calc R 1 . . H
C41 1.2165(6) 0.5511(4) 1.0705(2) 0.0664(19) Uani d . 1 . . C
H41A 1.2713 0.5911 1.0804 0.100 Uiso calc R 1 . . H
H41B 1.2659 0.5070 1.0650 0.100 Uiso calc R 1 . . H
H41C 1.1554 0.5419 1.0961 0.100 Uiso calc R 1 . . H

loop_
_atom_site_aniso_label
_atom_site_aniso_U_11
_atom_site_aniso_U_22
_atom_site_aniso_U_33
_atom_site_aniso_U_12
_atom_site_aniso_U_13
_atom_site_aniso_U_23
Sn1 0.02492(15) 0.02442(17) 0.03649(18) -0.00068(14) 0.00102(15) -0.00342(15)
S1 0.0243(6) 0.0287(6) 0.0393(7) 0.0007(5) -0.0037(5) -0.0031(6)
S2 0.0255(6) 0.0281(7) 0.0444(8) 0.0017(5) -0.0023(6) -0.0060(6)
S3 0.0316(7) 0.0274(7) 0.0440(8) 0.0022(5) 0.0060(6) -0.0044(6)
S4 0.0369(7) 0.0320(7) 0.0378(8) -0.0018(6) -0.0059(6) -0.0060(6)
C1 0.029(3) 0.022(3) 0.037(3) 0.002(2) 0.002(2) 0.004(2)
C2 0.033(3) 0.020(3) 0.031(3) -0.003(2) -0.004(2) 0.000(2)
C3 0.045(3) 0.028(3) 0.050(3) -0.006(2) 0.003(3) -0.002(3)
O1 0.062(3) 0.040(2) 0.058(3) 0.004(2) 0.002(2) -0.018(2)
S5 0.0382(7) 0.0388(8) 0.0462(8) 0.0025(6) 0.0100(6) 0.0054(7)
S6 0.0254(6) 0.0257(6) 0.0481(8) 0.0006(5) 0.0030(6) -0.0027(6)
S7 0.0642(11) 0.0503(10) 0.0748(12) -0.0023(9) 0.0117(10) 0.0246(9)
S8 0.0488(8) 0.0316(8) 0.0867(12) 0.0036(8) 0.0066(9) 0.0104(8)
C4 0.040(3) 0.039(3) 0.045(3) -0.001(2) 0.002(3) 0.002(3)
C5 0.034(3) 0.029(3) 0.054(4) 0.000(2) -0.003(3) -0.002(3)
C6 0.072(5) 0.049(4) 0.080(5) 0.000(4) 0.005(4) 0.015(4)
O2 0.092(4) 0.051(3) 0.127(5) 0.008(3) 0.012(4) 0.043(3)
S9 0.0233(6) 0.0288(7) 0.0481(8) -0.0041(5) 0.0031(6) -0.0146(6)
S10 0.0432(8) 0.0316(7) 0.0314(7) -0.0017(6) 0.0035(6) -0.0033(6)
S11 0.0573(10) 0.0807(13) 0.0734(12) 0.0150(10) -0.0230(9) -0.0272(10)
S12 0.0993(15) 0.0613(12) 0.0471(10) 0.0184(11) -0.0111(10) -0.0044(9)
C7 0.038(3) 0.053(4) 0.069(4) 0.015(3) -0.014(3) -0.034(3)
C8 0.065(4) 0.036(3) 0.043(3) 0.010(3) 0.000(3) -0.010(3)
C9 0.093(5) 0.070(5) 0.066(5) 0.038(4) -0.031(4) -0.030(4)
O3 0.146(5) 0.113(4) 0.076(4) 0.050(4) -0.061(4) -0.022(3)
N1 0.033(2) 0.040(3) 0.039(3) -0.003(2) 0.000(2) 0.014(2)
C10 0.048(4) 0.035(3) 0.039(3) -0.006(3) 0.003(3) 0.016(2)
C11 0.063(4) 0.042(3) 0.050(4) -0.004(3) 0.003(3) 0.008(3)
C12 0.055(4) 0.048(4) 0.057(4) -0.001(3) 0.009(3) 0.001(3)
C13 0.120(7) 0.054(4) 0.062(4) 0.010(4) 0.021(5) -0.006(4)
C14 0.042(3) 0.036(3) 0.044(3) -0.007(3) -0.003(3) 0.013(2)
C15 0.050(4) 0.054(4) 0.055(4) -0.009(3) -0.013(3) 0.020(3)
C16 0.049(4) 0.061(4) 0.069(4) -0.007(3) -0.010(3) 0.021(4)
C17 0.062(5) 0.100(6) 0.097(6) 0.002(4) -0.014(4) 0.036(5)
C18 0.044(3) 0.032(3) 0.054(4) -0.003(3) -0.001(3) 0.010(3)
C19 0.054(4) 0.045(3) 0.050(3) -0.001(3) -0.004(3) -0.001(3)
C20 0.072(4) 0.056(4) 0.061(4) 0.005(3) 0.000(4) -0.015(4)
C21 0.065(4) 0.061(5) 0.085(5) 0.011(4) -0.004(4) -0.006(4)
C22 0.041(3) 0.042(3) 0.042(3) -0.002(3) -0.003(3) 0.020(2)
C23 0.040(3) 0.041(3) 0.050(3) 0.000(3) 0.004(3) 0.002(3)
C24 0.036(3) 0.062(4) 0.048(3) -0.001(3) -0.007(3) 0.002(3)
C25 0.040(3) 0.080(5) 0.054(4) -0.010(3) -0.001(3) -0.008(3)
N2 0.025(2) 0.031(2) 0.050(3) -0.0013(18) -0.002(2) -0.0009(19)
C26 0.035(3) 0.054(4) 0.058(4) -0.001(3) -0.010(3) -0.003(3)
C27 0.049(4) 0.058(4) 0.042(3) 0.009(3) 0.001(3) -0.001(3)
C28 0.064(4) 0.064(5) 0.053(4) 0.003(4) 0.006(3) 0.006(4)
C29 0.096(6) 0.082(5) 0.060(4) 0.018(5) 0.010(5) 0.014(4)
C30 0.038(3) 0.051(4) 0.058(4) 0.000(3) -0.001(3) 0.000(3)
C31 0.068(5) 0.056(4) 0.079(5) -0.012(4) -0.005(4) -0.011(4)
C32 0.075(5) 0.060(5) 0.105(6) 0.001(4) 0.001(5) -0.032(4)
C33 0.117(7) 0.070(6) 0.123(8) -0.009(5) -0.003(6) -0.023(5)
C34 0.035(3) 0.066(4) 0.060(4) -0.013(3) -0.004(3) 0.012(3)
C35 0.038(3) 0.078(5) 0.057(3) 0.012(4) 0.004(3) 0.016(4)
C36 0.036(3) 0.085(5) 0.057(4) -0.009(3) 0.005(3) 0.010(4)
C37 0.052(4) 0.149(8) 0.074(5) 0.028(5) 0.019(4) 0.035(5)
C38 0.032(3) 0.044(3) 0.047(3) 0.006(2) 0.008(3) 0.007(3)
C39 0.037(3) 0.042(3) 0.042(3) 0.009(3) 0.000(2) -0.005(3)
C40 0.053(4) 0.047(4) 0.065(4) 0.003(3) -0.005(3) -0.011(3)
C41 0.063(4) 0.083(5) 0.053(4) 0.007(4) -0.017(3) -0.011(4)

loop_
_atom_type_symbol
_atom_type_description
_atom_type_scat_dispersion_real
_atom_type_scat_dispersion_imag
_atom_type_scat_source
C C 0.0033 0.0016 'International Tables Vol C Tables 4.2.6.8 and 6.1.1.4'
H H 0.0000 0.0000 'International Tables Vol C Tables 4.2.6.8 and 6.1.1.4'
N N 0.0061 0.0033 'International Tables Vol C Tables 4.2.6.8 and 6.1.1.4'
O O 0.0106 0.0060 'International Tables Vol C Tables 4.2.6.8 and 6.1.1.4'
S S 0.1246 0.1234 'International Tables Vol C Tables 4.2.6.8 and 6.1.1.4'
Sn Sn -0.6537 1.4246 'International Tables Vol C Tables 4.2.6.8 and 6.1.1.4'

loop_
_geom_angle_atom_site_label_1
_geom_angle_atom_site_label_2
_geom_angle_atom_site_label_3
_geom_angle
S5 Sn1 S2 94.97(5)
S5 Sn1 S1 92.46(4)
S2 Sn1 S1 85.24(4)
S5 Sn1 S6 85.96(4)
S2 Sn1 S6 89.37(4)
S1 Sn1 S6 174.24(4)
S5 Sn1 S9 89.93(5)
S2 Sn1 S9 171.52(4)
S1 Sn1 S9 87.64(4)
S6 Sn1 S9 97.88(4)
S5 Sn1 S10 169.37(5)
S2 Sn1 S10 90.83(4)
S1 Sn1 S10 96.90(4)
S6 Sn1 S10 85.20(4)
S9 Sn1 S10 85.45(4)
C1 S1 Sn1 98.84(16)
C2 S2 Sn1 98.91(16)
C1 S3 C3 97.5(2)
C2 S4 C3 97.0(2)
C2 C1 S1 126.1(4)
C2 C1 S3 117.0(4)
S1 C1 S3 116.9(3)
C1 C2 S2 127.3(4)
C1 C2 S4 116.5(4)
S2 C2 S4 116.1(3)
O1 C3 S3 124.3(5)
O1 C3 S4 123.8(5)
S3 C3 S4 111.9(3)
C4 S5 Sn1 98.47(19)
C5 S6 Sn1 99.05(18)
C6 S7 C4 97.1(3)
C5 S8 C6 97.3(3)
C5 C4 S5 128.0(4)
C5 C4 S7 116.0(4)
S5 C4 S7 116.0(3)
C4 C5 S6 126.5(4)
C4 C5 S8 116.9(4)
S6 C5 S8 116.4(3)
O2 C6 S8 123.8(6)
O2 C6 S7 123.5(6)
S8 C6 S7 112.7(4)
C7 S9 Sn1 97.9(2)
C8 S10 Sn1 95.5(2)
C9 S11 C7 96.7(4)
C8 S12 C9 95.4(4)
C8 C7 S9 127.0(4)
C8 C7 S11 116.8(5)
S9 C7 S11 116.2(4)
C7 C8 S12 117.3(5)
C7 C8 S10 127.3(5)
S12 C8 S10 115.4(4)
O3 C9 S11 124.3(7)
O3 C9 S12 122.0(7)
S11 C9 S12 113.7(4)
C18 N1 C22 111.6(4)
C18 N1 C10 106.2(4)
C22 N1 C10 110.8(4)
C18 N1 C14 111.5(4)
C22 N1 C14 106.4(4)
C10 N1 C14 110.3(4)
N1 C10 C11 115.9(4)
N1 C10 H10A 108.3
C11 C10 H10A 108.3
N1 C10 H10B 108.3
C11 C10 H10B 108.3
H10A C10 H10B 107.4
C12 C11 C10 110.8(5)
C12 C11 H11A 109.5
C10 C11 H11A 109.5
C12 C11 H11B 109.5
C10 C11 H11B 109.5
H11A C11 H11B 108.1
C13 C12 C11 112.6(5)
C13 C12 H12A 109.1
C11 C12 H12A 109.1
C13 C12 H12B 109.1
C11 C12 H12B 109.1
H12A C12 H12B 107.8
C12 C13 H13A 109.5
C12 C13 H13B 109.5
H13A C13 H13B 109.5
C12 C13 H13C 109.5
H13A C13 H13C 109.5
H13B C13 H13C 109.5
C15 C14 N1 115.5(4)
C15 C14 H14A 108.4
N1 C14 H14A 108.4
C15 C14 H14B 108.4
N1 C14 H14B 108.4
H14A C14 H14B 107.5
C16 C15 C14 112.7(5)
C16 C15 H15A 109.1
C14 C15 H15A 109.1
C16 C15 H15B 109.1
C14 C15 H15B 109.1
H15A C15 H15B 107.8
C15 C16 C17 112.3(5)
C15 C16 H16A 109.2
C17 C16 H16A 109.2
C15 C16 H16B 109.2
C17 C16 H16B 109.2
H16A C16 H16B 107.9
C16 C17 H17A 109.5
C16 C17 H17B 109.5
H17A C17 H17B 109.5
C16 C17 H17C 109.5
H17A C17 H17C 109.5
H17B C17 H17C 109.5
N1 C18 C19 115.0(4)
N1 C18 H18A 108.5
C19 C18 H18A 108.5
N1 C18 H18B 108.5
C19 C18 H18B 108.5
H18A C18 H18B 107.5
C20 C19 C18 111.3(5)
C20 C19 H19A 109.4
C18 C19 H19A 109.4
C20 C19 H19B 109.4
C18 C19 H19B 109.4
H19A C19 H19B 108.0
C19 C20 C21 113.0(5)
C19 C20 H20A 109.0
C21 C20 H20A 109.0
C19 C20 H20B 109.0
C21 C20 H20B 109.0
H20A C20 H20B 107.8
C20 C21 H21A 109.5
C20 C21 H21B 109.5
H21A C21 H21B 109.5
C20 C21 H21C 109.5
H21A C21 H21C 109.5
H21B C21 H21C 109.5
N1 C22 C23 116.2(4)
N1 C22 H22A 108.2
C23 C22 H22A 108.2
N1 C22 H22B 108.2
C23 C22 H22B 108.2
H22A C22 H22B 107.4
C24 C23 C22 109.9(5)
C24 C23 H23A 109.7
C22 C23 H23A 109.7
C24 C23 H23B 109.7
C22 C23 H23B 109.7
H23A C23 H23B 108.2
C23 C24 C25 111.9(5)
C23 C24 H24A 109.2
C25 C24 H24A 109.2
C23 C24 H24B 109.2
C25 C24 H24B 109.2
H24A C24 H24B 107.9
C24 C25 H25A 109.5
C24 C25 H25B 109.5
H25A C25 H25B 109.5
C24 C25 H25C 109.5
H25A C25 H25C 109.5
H25B C25 H25C 109.5
C38 N2 C34 112.4(4)
C38 N2 C30 107.9(4)
C34 N2 C30 111.4(4)
C38 N2 C26 107.9(4)
C34 N2 C26 107.3(4)
C30 N2 C26 109.8(4)
C27 C26 N2 119.7(4)
C27 C26 H26A 107.4
N2 C26 H26A 107.4
C27 C26 H26B 107.4
N2 C26 H26B 107.4
H26A C26 H26B 106.9
C26 C27 C28 111.7(5)
C26 C27 H27A 109.3
C28 C27 H27A 109.3
C26 C27 H27B 109.3
C28 C27 H27B 109.3
H27A C27 H27B 107.9
C29 C28 C27 116.0(6)
C29 C28 H28A 108.3
C27 C28 H28A 108.3
C29 C28 H28B 108.3
C27 C28 H28B 108.3
H28A C28 H28B 107.4
C28 C29 H29A 109.5
C28 C29 H29B 109.5
H29A C29 H29B 109.5
C28 C29 H29C 109.5
H29A C29 H29C 109.5
H29B C29 H29C 109.5
C31 C30 N2 116.5(5)
C31 C30 H30A 108.2
N2 C30 H30A 108.2
C31 C30 H30B 108.2
N2 C30 H30B 108.2
H30A C30 H30B 107.3
C30 C31 C32 111.0(5)
C30 C31 H31A 109.4
C32 C31 H31A 109.4
C30 C31 H31B 109.4
C32 C31 H31B 109.4
H31A C31 H31B 108.0
C33 C32 C31 114.2(7)
C33 C32 H32A 108.7
C31 C32 H32A 108.7
C33 C32 H32B 108.7
C31 C32 H32B 108.7
H32A C32 H32B 107.6
C32 C33 H33A 109.5
C32 C33 H33B 109.5
H33A C33 H33B 109.5
C32 C33 H33C 109.5
H33A C33 H33C 109.5
H33B C33 H33C 109.5
C35 C34 N2 117.7(5)
C35 C34 H34A 107.9
N2 C34 H34A 107.9
C35 C34 H34B 107.9
N2 C34 H34B 107.9
H34A C34 H34B 107.2
C34 C35 C36 114.2(6)
C34 C35 H35A 108.7
C36 C35 H35A 108.7
C34 C35 H35B 108.7
C36 C35 H35B 108.7
H35A C35 H35B 107.6
C35 C36 C37 113.3(6)
C35 C36 H36A 108.9
C37 C36 H36A 108.9
C35 C36 H36B 108.9
C37 C36 H36B 108.9
H36A C36 H36B 107.7
C36 C37 H37A 109.5
C36 C37 H37B 109.5
H37A C37 H37B 109.5
C36 C37 H37C 109.5
H37A C37 H37C 109.5
H37B C37 H37C 109.5
C39 C38 N2 116.7(4)
C39 C38 H38A 108.1
N2 C38 H38A 108.1
C39 C38 H38B 108.1
N2 C38 H38B 108.1
H38A C38 H38B 107.3
C40 C39 C38 112.9(5)
C40 C39 H39A 109.0
C38 C39 H39A 109.0
C40 C39 H39B 109.0
C38 C39 H39B 109.0
H39A C39 H39B 107.8
C39 C40 C41 112.1(5)
C39 C40 H40A 109.2
C41 C40 H40A 109.2
C39 C40 H40B 109.2
C41 C40 H40B 109.2
H40A C40 H40B 107.9
C40 C41 H41A 109.5
C40 C41 H41B 109.5
H41A C41 H41B 109.5
C40 C41 H41C 109.5
H41A C41 H41C 109.5
H41B C41 H41C 109.5

loop_
_geom_bond_atom_site_label_1
_geom_bond_atom_site_label_2
_geom_bond_site_symmetry_2
_geom_bond_distance
_geom_bond_publ_flag
Sn1 S5 . 2.5282(14) ?
Sn1 S2 . 2.5284(13) ?
Sn1 S1 . 2.5386(12) ?
Sn1 S6 . 2.5394(12) ?
Sn1 S9 . 2.5457(12) ?
Sn1 S10 . 2.5626(14) ?
S1 C1 . 1.746(5) ?
S2 C2 . 1.738(5) ?
S3 C1 . 1.747(5) ?
S3 C3 . 1.766(6) ?
S4 C2 . 1.764(5) ?
S4 C3 . 1.770(6) ?
C1 C2 . 1.350(7) ?
C3 O1 . 1.214(6) ?
S5 C4 . 1.732(6) ?
S6 C5 . 1.731(6) ?
S7 C6 . 1.758(7) ?
S7 C4 . 1.763(6) ?
S8 C5 . 1.749(5) ?
S8 C6 . 1.750(7) ?
C4 C5 . 1.356(7) ?
C6 O2 . 1.225(7) ?
S9 C7 . 1.713(7) ?
S10 C8 . 1.783(6) ?
S11 C9 . 1.734(9) ?
S11 C7 . 1.751(6) ?
S12 C8 . 1.752(6) ?
S12 C9 . 1.787(8) ?
C7 C8 . 1.354(8) ?
C9 O3 . 1.238(8) ?
N1 C18 . 1.503(7) ?
N1 C22 . 1.508(6) ?
N1 C10 . 1.519(7) ?
N1 C14 . 1.532(7) ?
C10 C11 . 1.528(8) ?
C10 H10A . 0.9900 ?
C10 H10B . 0.9900 ?
C11 C12 . 1.526(8) ?
C11 H11A . 0.9900 ?
C11 H11B . 0.9900 ?
C12 C13 . 1.500(8) ?
C12 H12A . 0.9900 ?
C12 H12B . 0.9900 ?
C13 H13A . 0.9800 ?
C13 H13B . 0.9800 ?
C13 H13C . 0.9800 ?
C14 C15 . 1.519(7) ?
C14 H14A . 0.9900 ?
C14 H14B . 0.9900 ?
C15 C16 . 1.500(8) ?
C15 H15A . 0.9900 ?
C15 H15B . 0.9900 ?
C16 C17 . 1.520(9) ?
C16 H16A . 0.9900 ?
C16 H16B . 0.9900 ?
C17 H17A . 0.9800 ?
C17 H17B . 0.9800 ?
C17 H17C . 0.9800 ?
C18 C19 . 1.530(8) ?
C18 H18A . 0.9900 ?
C18 H18B . 0.9900 ?
C19 C20 . 1.514(8) ?
C19 H19A . 0.9900 ?
C19 H19B . 0.9900 ?
C20 C21 . 1.555(9) ?
C20 H20A . 0.9900 ?
C20 H20B . 0.9900 ?
C21 H21A . 0.9800 ?
C21 H21B . 0.9800 ?
C21 H21C . 0.9800 ?
C22 C23 . 1.538(7) ?
C22 H22A . 0.9900 ?
C22 H22B . 0.9900 ?
C23 C24 . 1.507(8) ?
C23 H23A . 0.9900 ?
C23 H23B . 0.9900 ?
C24 C25 . 1.542(8) ?
C24 H24A . 0.9900 ?
C24 H24B . 0.9900 ?
C25 H25A . 0.9800 ?
C25 H25B . 0.9800 ?
C25 H25C . 0.9800 ?
N2 C38 . 1.510(6) ?
N2 C34 . 1.512(7) ?
N2 C30 . 1.525(7) ?
N2 C26 . 1.543(7) ?
C26 C27 . 1.466(8) ?
C26 H26A . 0.9900 ?
C26 H26B . 0.9900 ?
C27 C28 . 1.515(8) ?
C27 H27A . 0.9900 ?
C27 H27B . 0.9900 ?
C28 C29 . 1.483(9) ?
C28 H28A . 0.9900 ?
C28 H28B . 0.9900 ?
C29 H29A . 0.9800 ?
C29 H29B . 0.9800 ?
C29 H29C . 0.9800 ?
C30 C31 . 1.503(8) ?
C30 H30A . 0.9900 ?
C30 H30B . 0.9900 ?
C31 C32 . 1.522(9) ?
C31 H31A . 0.9900 ?
C31 H31B . 0.9900 ?
C32 C33 . 1.480(10) ?
C32 H32A . 0.9900 ?
C32 H32B . 0.9900 ?
C33 H33A . 0.9800 ?
C33 H33B . 0.9800 ?
C33 H33C . 0.9800 ?
C34 C35 . 1.454(8) ?
C34 H34A . 0.9900 ?
C34 H34B . 0.9900 ?
C35 C36 . 1.498(8) ?
C35 H35A . 0.9900 ?
C35 H35B . 0.9900 ?
C36 C37 . 1.525(10) ?
C36 H36A . 0.9900 ?
C36 H36B . 0.9900 ?
C37 H37A . 0.9800 ?
C37 H37B . 0.9800 ?
C37 H37C . 0.9800 ?
C38 C39 . 1.497(7) ?
C38 H38A . 0.9900 ?
C38 H38B . 0.9900 ?
C39 C40 . 1.494(8) ?
C39 H39A . 0.9900 ?
C39 H39B . 0.9900 ?
C40 C41 . 1.510(8) ?
C40 H40A . 0.9900 ?
C40 H40B . 0.9900 ?
C41 H41A . 0.9800 ?
C41 H41B . 0.9800 ?
C41 H41C . 0.9800 ?

loop_
_geom_hbond_atom_site_label_D
_geom_hbond_atom_site_label_H
_geom_hbond_atom_site_label_A
_geom_hbond_site_symmetry_A
_geom_hbond_distance_DH
_geom_hbond_distance_HA
_geom_hbond_distance_DA
_geom_hbond_angle_DHA
_geom_hbond_publ_flag
C26 H26A S6 . 0.99 2.72 3.606(6) 149 y
C26 H26B S2 . 0.99 2.77 3.621(6) 144 y
C29 H29B S11 1_655 0.98 2.81 3.711(8) 153 y
C30 H30B O2 4_557 0.99 2.53 3.280(8) 133 y
C34 H34B O2 4_557 0.99 2.56 3.459(8) 152 y
C35 H35A S2 . 0.99 2.85 3.819(6) 165 y
C38 H38B O1 4_567 0.99 2.44 3.418(7) 168 y
C37 H37A O3 2_565 0.98 2.51 3.466(9) 165 y
C10 H10B S6 3_656 0.99 2.80 3.772(5) 166 y

loop_
_geom_torsion_atom_site_label_1
_geom_torsion_atom_site_label_2
_geom_torsion_atom_site_label_3
_geom_torsion_atom_site_label_4
_geom_torsion
Sn1 S1 C1 C2 14.2(5)
Sn1 S1 C1 S3 -165.2(2)
C3 S3 C1 C2 -2.2(5)
C3 S3 C1 S1 177.3(3)
S1 C1 C2 S2 -0.6(7)
S3 C1 C2 S2 178.8(3)
S1 C1 C2 S4 -176.8(3)
S3 C1 C2 S4 2.6(6)
Sn1 S2 C2 C1 -13.4(5)
Sn1 S2 C2 S4 162.8(2)
C3 S4 C2 C1 -1.6(5)
C3 S4 C2 S2 -178.2(3)
C1 S3 C3 O1 179.6(5)
C1 S3 C3 S4 1.0(3)
C2 S4 C3 O1 -178.5(5)
C2 S4 C3 S3 0.1(3)
Sn1 S5 C4 C5 12.9(5)
Sn1 S5 C4 S7 -165.8(3)
C6 S7 C4 C5 0.2(5)
C6 S7 C4 S5 179.1(4)
S5 C4 C5 S6 -4.4(8)
S7 C4 C5 S6 174.2(3)
S5 C4 C5 S8 -179.3(3)
S7 C4 C5 S8 -0.7(6)
Sn1 S6 C5 C4 -7.2(5)
Sn1 S6 C5 S8 167.8(3)
C6 S8 C5 C4 0.8(5)
C6 S8 C5 S6 -174.7(4)
C5 S8 C6 O2 179.0(7)
C5 S8 C6 S7 -0.6(4)
C4 S7 C6 O2 -179.3(7)
C4 S7 C6 S8 0.3(4)
Sn1 S9 C7 C8 18.3(5)
Sn1 S9 C7 S11 -160.3(3)
C9 S11 C7 C8 -3.2(5)
C9 S11 C7 S9 175.5(3)
S9 C7 C8 S12 -176.3(3)
S11 C7 C8 S12 2.3(6)
S9 C7 C8 S10 1.1(8)
S11 C7 C8 S10 179.7(3)
C9 S12 C8 C7 -0.1(5)
C9 S12 C8 S10 -177.8(3)
Sn1 S10 C8 C7 -19.5(5)
Sn1 S10 C8 S12 158.0(3)
C7 S11 C9 O3 -178.1(6)
C7 S11 C9 S12 3.0(4)
C8 S12 C9 O3 179.1(6)
C8 S12 C9 S11 -2.0(4)
C18 N1 C10 C11 -173.4(5)
C22 N1 C10 C11 65.2(6)
C14 N1 C10 C11 -52.4(6)
N1 C10 C11 C12 -168.0(5)
C10 C11 C12 C13 -173.5(6)
C18 N1 C14 C15 51.6(6)
C22 N1 C14 C15 173.4(5)
C10 N1 C14 C15 -66.3(6)
N1 C14 C15 C16 -175.9(5)
C14 C15 C16 C17 164.8(6)
C22 N1 C18 C19 -59.4(6)
C10 N1 C18 C19 179.8(4)
C14 N1 C18 C19 59.5(6)
N1 C18 C19 C20 -160.4(5)
C18 C19 C20 C21 73.1(7)
C18 N1 C22 C23 -66.0(6)
C10 N1 C22 C23 52.2(6)
C14 N1 C22 C23 172.2(5)
N1 C22 C23 C24 168.3(5)
C22 C23 C24 C25 176.2(5)
C38 N2 C26 C27 53.0(6)
C34 N2 C26 C27 174.4(5)
C30 N2 C26 C27 -64.4(6)
N2 C26 C27 C28 170.4(5)
C26 C27 C28 C29 165.4(6)
C38 N2 C30 C31 173.2(5)
C34 N2 C30 C31 49.4(7)
C26 N2 C30 C31 -69.4(6)
N2 C30 C31 C32 -178.6(6)
C30 C31 C32 C33 173.3(7)
C38 N2 C34 C35 49.7(6)
C30 N2 C34 C35 171.0(5)
C26 N2 C34 C35 -68.8(6)
N2 C34 C35 C36 178.0(5)
C34 C35 C36 C37 -176.1(6)
C34 N2 C38 C39 54.9(6)
C30 N2 C38 C39 -68.4(6)
C26 N2 C38 C39 173.0(4)
N2 C38 C39 C40 176.9(4)
C38 C39 C40 C41 -177.2(5)
